data_4334264
loop_
_publ_author_name
'Daniel M. Whittaker'
'Tamara L. Griffiths'
'Madeleine Helliwell'
'Adam N. Swinburne'
'Louise S. Natrajan'
'Frank W. Lewis'
'Laurence M. Harwood'
'Stephen A. Parry'
'Clint A. Sharrad'

_publ_contact_author_address
;
Centre for Radiochemistry Research
School of Chemistry
University of Manchester
Oxford Road
Manchester
M13 9PL
;
_publ_contact_author_email daniel.whittaker@postgrad.manchester.ac.uk
_publ_contact_author_name 'Daniel Whittaker'
_publ_contact_author_phone +441612751405
_publ_section_title
;
 Lanthanide Speciation in Potential SANEX and GANEX Actinide/Lanthanide
 Separations Using Tetra-N-Donor Extractants
;
_journal_name_full 'Inorganic Chemistry'
_journal_page_first 3429
_journal_page_last 3444
_journal_paper_doi 10.1021/ic301599y
_journal_volume 52
_journal_year 2013
_chemical_formula_moiety 'C64 H76 N16 O Tb, 3(N O3), 4(C2 H6 O)'
_chemical_formula_sum 'C72 H100 N19 O14 Tb'
_chemical_formula_weight 1614.63
_chemical_name_systematic '[Tb(CyMe4-BTBP)2(H2O)](NO3)3.4EtOH'
_space_group_crystal_system monoclinic
_space_group_IT_number 15
_space_group_name_Hall '-C 2yc'
_space_group_name_H-M_alt 'C 1 2/c 1'
_symmetry_space_group_name_Hall '-C 2yc'
_symmetry_space_group_name_H-M 'C 1 2/c 1'
_atom_sites_solution_hydrogens geom
_atom_sites_solution_primary direct
_atom_sites_solution_secondary difmap
_audit_creation_date 2012-11-15
_audit_creation_method
;
  Olex2 1.2
  (compiled Nov  5 2012 18:22:26, GUI svn.r4372)
;
_cell_angle_alpha 90.00
_cell_angle_beta 129.4280(10)
_cell_angle_gamma 90.00
_cell_formula_units_Z 4
_cell_length_a 30.5621(7)
_cell_length_b 14.8217(4)
_cell_length_c 23.9083(6)
_cell_measurement_reflns_used 9917
_cell_measurement_temperature 100.15
_cell_measurement_theta_max 66.633
_cell_measurement_theta_min 3.521
_cell_volume 8365.4(4)
_computing_molecular_graphics
;
O. V. Dolomanov, L. J. Bourhis, R. J. Gildea, J. A. K. Howard and H. Puschmann,
OLEX2: a complete structure solution, refinement and analysis program.
J. Appl. Cryst. (2009). 42, 339-341.
;
_computing_publication_material
;
O. V. Dolomanov, L. J. Bourhis, R. J. Gildea, J. A. K. Howard and H. Puschmann,
OLEX2: a complete structure solution, refinement and analysis program.
J. Appl. Cryst. (2009). 42, 339-341.
;
_computing_structure_refinement
;
XL, G.M. Sheldrick, Acta Cryst.
(2008). A64, 112-122
;
_computing_structure_solution
;
XS, G.M. Sheldrick, Acta Cryst.
(2008). A64, 112-122
;
_diffrn_ambient_temperature 100.15
_diffrn_measured_fraction_theta_full 0.979
_diffrn_measured_fraction_theta_max 0.979
_diffrn_measurement_device_type 'Bruker APEX-II CCD'
_diffrn_measurement_method '\f and \w scans'
_diffrn_radiation_monochromator graphite
_diffrn_radiation_type CuK\a
_diffrn_radiation_wavelength 1.54178
_diffrn_reflns_av_R_equivalents 0.0658
_diffrn_reflns_av_unetI/netI 0.0617
_diffrn_reflns_limit_h_max 36
_diffrn_reflns_limit_h_min -33
_diffrn_reflns_limit_k_max 16
_diffrn_reflns_limit_k_min -17
_diffrn_reflns_limit_l_max 26
_diffrn_reflns_limit_l_min -28
_diffrn_reflns_number 25718
_diffrn_reflns_theta_full 66.72
_diffrn_reflns_theta_max 66.72
_diffrn_reflns_theta_min 3.52
_diffrn_source 'micro-focus sealed tube'
_diffrn_source_current 0.65
_diffrn_source_power 0.02925
_diffrn_source_voltage 45.0
_diffrn_standards_number 0
_exptl_absorpt_coefficient_mu 4.723
_exptl_absorpt_correction_T_max 0.7528
_exptl_absorpt_correction_T_min 0.3405
_exptl_absorpt_correction_type multi-scan
_exptl_absorpt_process_details
;
SADABS-2008/1 (Bruker,2008) was used for absorption correction.
wR2(int) was 0.1495 before and 0.0830 after correction.
The Ratio of minimum to maximum transmission is 0.4523.
The \l/2 correction factor is 0.0000.
;
_exptl_crystal_colour 'clear ? yellow'
_exptl_crystal_colour_lustre clear
_exptl_crystal_colour_primary yellow
_exptl_crystal_density_diffrn 1.282
_exptl_crystal_description plate
_exptl_crystal_F_000 3368
_exptl_crystal_size_max 0.5
_exptl_crystal_size_mid 0.3
_exptl_crystal_size_min 0.03
_platon_squeeze_details
;
SQUEEZE was performed to remove residual unmodellable ethanol molecules
and water
;
_refine_diff_density_max 1.956
_refine_diff_density_min -1.849
_refine_diff_density_rms 0.164
_refine_ls_extinction_method none
_refine_ls_goodness_of_fit_ref 1.145
_refine_ls_hydrogen_treatment constr
_refine_ls_matrix_type full
_refine_ls_number_parameters 469
_refine_ls_number_reflns 7271
_refine_ls_number_restraints 0
_refine_ls_restrained_S_all 1.145
_refine_ls_R_factor_all 0.0944
_refine_ls_R_factor_gt 0.0915
_refine_ls_shift/su_max 0.000
_refine_ls_shift/su_mean 0.000
_refine_ls_structure_factor_coef Fsqd
_refine_ls_weighting_details 'calc w=1/[\s^2^(Fo^2^)+(0.0853P)^2^+217.9753P] where P=(Fo^2^+2Fc^2^)/3'
_refine_ls_weighting_scheme calc
_refine_ls_wR_factor_gt 0.2363
_refine_ls_wR_factor_ref 0.2381
_reflns_number_gt 6866
_reflns_number_total 7271
_reflns_threshold_expression >2sigma(I)
_cod_data_source_file ic301599y_si_002_10.cif
_cod_data_source_block complex10
_cod_database_code 4334264
_olex2_refinement_description
;
1. Fixed Uiso
 At 1.2 times of:
  {H27C,H27D} of C27B, {H26A,H26B} of C26A, H18 of C18, H19 of C19, {H1A,H1B}
  of C1, {H2A,H2B} of C2, H13 of C13, H14 of C14, H15 of C15, {H35A,H35B} of
  C35, {H33A,H33B} of C33, {H26C,H26D} of C26B, H20 of C20, {H27A,H27B} of C27A
 At 1.5 times of:
  {H9A,H9B,H9C} of C9, {H36A,H36B,H36C} of C36, {H31A,H31B,H31C} of C31,
  {H10A,H10B,H10C} of C10, {H30A,H30B,H30C} of C30, {H7A,H7B,H7C} of C7, {H8A,
  H8B,H8C} of C8, {H34A,H34B,H34C} of C34, {H32A,H32B,H32C} of C32, {H29A,H29B,
  H29C} of C29
2. Uiso/Uaniso restraints and constraints
Uanis(O2) = Uanis(O3) = Uanis(N9)
Uanis(C29) = Uanis(C30) = Uanis(C32) = Uanis(C31)
Uanis(C34) = Uanis(C33) = Uanis(O7) = Uanis(C36) = Uanis(C35) = Uanis(O8)
3. others
 Sof(O4A)=1-Sof(O4B)=Sof(O5A)=1-Sof(O4B)=Sof(O6A)=1-Sof(O4B)
 Sof(C26A)=Sof(H26A)=Sof(H26B)=1-Sof(H26A)=1-Sof(H26A)=1-Sof(H26A)=Sof(C27A)=
 Sof(H27A)=Sof(H27B)=1-Sof(H26A)=1-Sof(H26A)=1-Sof(H26A)
4.a Secondary CH2 refined with riding coordinates:
 C1(H1A,H1B), C2(H2A,H2B), C26A(H26A,H26B), C26B(H26C,H26D), C27A(H27A,H27B),
 C27B(H27C,H27D), C33(H33A,H33B), C35(H35A,H35B)
4.b Me refined with riding coordinates:
 C7(H7A,H7B,H7C), C8(H8A,H8B,H8C), C9(H9A,H9B,H9C), C10(H10A,H10B,H10C),
 C29(H29A,H29B,H29C), C30(H30A,H30B,H30C), C31(H31A,H31B,H31C), C32(H32A,H32B,
 H32C), C34(H34A,H34B,H34C), C36(H36A,H36B,H36C)
4.c Aromatic/amide H refined with riding coordinates:
 C13(H13), C14(H14), C15(H15), C18(H18), C19(H19), C20(H20)
;

loop_
_space_group_symop_id
_space_group_symop_operation_xyz
1 'x, y, z'
2 '-x, y, -z+1/2'
3 'x+1/2, y+1/2, z'
4 '-x+1/2, y+1/2, -z+1/2'
5 '-x, -y, -z'
6 'x, -y, z-1/2'
7 '-x+1/2, -y+1/2, -z'
8 'x+1/2, -y+1/2, z-1/2'

loop_
_atom_site_label
_atom_site_type_symbol
_atom_site_fract_x
_atom_site_fract_y
_atom_site_fract_z
_atom_site_U_iso_or_equiv
_atom_site_adp_type
_atom_site_occupancy
_atom_site_symmetry_multiplicity
_atom_site_calc_flag
_atom_site_refinement_flags
_atom_site_disorder_assembly
_atom_site_disorder_group
Tb1 Tb 0.0000 0.17358(4) 0.2500 0.0116(2) Uani 1 2 d S . .
O1 O 0.0000 0.3360(5) 0.2500 0.0272(18) Uani 1 2 d S . .
O2 O 0.0000 -0.2764(13) 0.2500 0.161(6) Uani 1 2 d S . .
O3 O 0.0390(8) -0.1519(9) 0.2538(10) 0.161(6) Uani 1 1 d . . .
O4A O -0.1597(8) 0.1141(11) -0.0098(9) 0.043(4) Uani 0.572(19) 1 d P A 1
O4B O -0.1274(13) 0.1118(18) 0.0033(14) 0.067(8) Uani 0.428(19) 1 d P A 2
O5A O -0.1056(7) 0.0991(13) -0.0333(11) 0.075(6) Uani 0.572(19) 1 d P A 1
O5B O -0.1400(8) 0.1173(15) -0.0935(11) 0.051(6) Uani 0.428(19) 1 d P A 2
O6A O -0.1861(7) 0.1525(15) -0.1137(8) 0.081(7) Uani 0.572(19) 1 d P A 1
O6B O -0.2010(6) 0.0632(12) -0.0915(10) 0.048(6) Uani 0.428(19) 1 d P A 2
O7 O 0.3359(5) 0.3080(7) 0.2928(6) 0.0843(16) Uani 1 1 d . . .
O8 O -0.0102(5) 0.4567(7) 0.1575(6) 0.0843(16) Uani 1 1 d . . .
N1 N -0.0210(3) 0.2490(4) 0.1006(3) 0.0197(13) Uani 1 1 d . . .
N2 N -0.0488(2) 0.2379(4) 0.1258(3) 0.0168(12) Uani 1 1 d . . .
N3 N -0.1263(3) 0.3230(5) 0.0297(4) 0.0337(18) Uani 1 1 d . . .
N4 N -0.1016(2) 0.2115(4) 0.1810(3) 0.0150(12) Uani 1 1 d . . .
N5 N -0.0468(3) 0.0993(4) 0.2939(3) 0.0177(13) Uani 1 1 d . . .
N6 N 0.0538(2) 0.0444(4) 0.3361(3) 0.0146(12) Uani 1 1 d . . .
N7 N 0.1041(3) 0.0190(4) 0.3553(3) 0.0190(13) Uani 1 1 d . . .
N8 N 0.0631(3) -0.0603(5) 0.4184(4) 0.0280(16) Uani 1 1 d . . .
N9 N 0.0000 -0.1954(19) 0.2500 0.161(6) Uani 1 2 d S . .
N10 N -0.1542(3) 0.1080(6) -0.0562(4) 0.038(2) Uani 1 1 d . . .
C1 C 0.2158(5) -0.1489(8) 0.4735(6) 0.048(3) Uani 1 1 d . . .
H1A H 0.1973 -0.2021 0.4414 0.057 Uiso 1 1 calc R . .
H1B H 0.2567 -0.1522 0.4980 0.057 Uiso 1 1 calc R . .
C2 C 0.2083(5) -0.1529(9) 0.5289(6) 0.055(3) Uani 1 1 d . . .
H2A H 0.2263 -0.0993 0.5607 0.066 Uiso 1 1 calc R . .
H2B H 0.2278 -0.2071 0.5594 0.066 Uiso 1 1 calc R . .
C3 C 0.1451(5) -0.1562(7) 0.4955(6) 0.044(3) Uani 1 1 d . . .
C4 C 0.1137(4) -0.0834(5) 0.4388(4) 0.0249(17) Uani 1 1 d . . .
C5 C 0.1336(3) -0.0434(5) 0.4057(4) 0.0194(15) Uani 1 1 d . . .
C6 C 0.1913(3) -0.0633(6) 0.4272(5) 0.0297(19) Uani 1 1 d . . .
C7 C 0.2291(4) 0.0194(8) 0.4674(8) 0.060(3) Uani 1 1 d . . .
H7A H 0.2123 0.0720 0.4353 0.090 Uiso 1 1 calc R . .
H7B H 0.2668 0.0079 0.4821 0.090 Uiso 1 1 calc R . .
H7C H 0.2326 0.0310 0.5104 0.090 Uiso 1 1 calc R . .
C8 C 0.1845(6) -0.0812(10) 0.3592(7) 0.064(4) Uani 1 1 d . . .
H8A H 0.1593 -0.1329 0.3331 0.096 Uiso 1 1 calc R . .
H8B H 0.2217 -0.0944 0.3729 0.096 Uiso 1 1 calc R . .
H8C H 0.1683 -0.0279 0.3279 0.096 Uiso 1 1 calc R . .
C9 C 0.1428(7) -0.1403(12) 0.5571(7) 0.085(6) Uani 1 1 d . . .
H9A H 0.1032 -0.1391 0.5373 0.128 Uiso 1 1 calc R . .
H9B H 0.1608 -0.0825 0.5807 0.128 Uiso 1 1 calc R . .
H9C H 0.1628 -0.1892 0.5927 0.128 Uiso 1 1 calc R . .
C10 C 0.1169(7) -0.2456(7) 0.4607(9) 0.071(4) Uani 1 1 d . . .
H10A H 0.1364 -0.2935 0.4972 0.107 Uiso 1 1 calc R . .
H10B H 0.1189 -0.2584 0.4221 0.107 Uiso 1 1 calc R . .
H10C H 0.0772 -0.2431 0.4401 0.107 Uiso 1 1 calc R . .
C11 C 0.0357(3) 0.0053(5) 0.3677(4) 0.0203(16) Uani 1 1 d . . .
C12 C -0.0194(3) 0.0363(5) 0.3454(4) 0.0234(17) Uani 1 1 d . . .
C13 C -0.0416(5) -0.0008(7) 0.3765(6) 0.044(3) Uani 1 1 d . . .
H13 H -0.0213 -0.0453 0.4133 0.052 Uiso 1 1 calc R . .
C14 C -0.0937(5) 0.0286(7) 0.3524(7) 0.045(3) Uani 1 1 d . . .
H14 H -0.1097 0.0047 0.3727 0.054 Uiso 1 1 calc R . .
C15 C -0.1227(4) 0.0932(6) 0.2984(5) 0.0305(19) Uani 1 1 d . . .
H15 H -0.1589 0.1138 0.2810 0.037 Uiso 1 1 calc R . .
C16 C -0.0979(3) 0.1276(5) 0.2701(4) 0.0197(16) Uani 1 1 d . . .
C17 C -0.1284(3) 0.1921(5) 0.2080(5) 0.0213(16) Uani 1 1 d . . .
C18 C -0.1819(4) 0.2258(6) 0.1767(5) 0.034(2) Uani 1 1 d . . .
H18 H -0.1995 0.2125 0.1972 0.041 Uiso 1 1 calc R . .
C19 C -0.2091(4) 0.2787(7) 0.1156(6) 0.043(3) Uani 1 1 d . . .
H19 H -0.2449 0.3045 0.0949 0.052 Uiso 1 1 calc R . .
C20 C -0.1841(3) 0.2941(6) 0.0845(5) 0.035(2) Uani 1 1 d . . .
H20 H -0.2033 0.3267 0.0404 0.042 Uiso 1 1 calc R . .
C21 C -0.1291(3) 0.2601(5) 0.1203(4) 0.0213(16) Uani 1 1 d . . .
C22 C -0.1003(3) 0.2749(5) 0.0901(4) 0.0202(16) Uani 1 1 d . . .
C23 C -0.0449(3) 0.2965(6) 0.0405(5) 0.030(2) Uani 1 1 d . B .
C24 C -0.0991(4) 0.3350(7) 0.0042(5) 0.040(2) Uani 1 1 d . B .
C25 C -0.1277(5) 0.3925(11) -0.0638(7) 0.079(5) Uani 1 1 d . . .
C26A C -0.0985(9) 0.344(3) -0.1049(12) 0.036(8) Uani 0.46(4) 1 d P B 1
H26A H -0.0957 0.2777 -0.1029 0.043 Uiso 0.46(4) 1 calc PR B 1
H26B H -0.1159 0.3677 -0.1538 0.043 Uiso 0.46(4) 1 calc PR B 1
C26B C -0.1011(7) 0.403(2) -0.0911(11) 0.039(7) Uani 0.54(4) 1 d P B 2
H26C H -0.0987 0.4685 -0.0959 0.046 Uiso 0.54(4) 1 calc PR B 2
H26D H -0.1267 0.3780 -0.1408 0.046 Uiso 0.54(4) 1 calc PR B 2
C27A C -0.0358(11) 0.401(3) -0.0335(16) 0.034(7) Uani 0.46(4) 1 d P B 1
H27A H -0.0130 0.4235 -0.0468 0.040 Uiso 0.46(4) 1 calc PR B 1
H27B H -0.0420 0.4485 -0.0103 0.040 Uiso 0.46(4) 1 calc PR B 1
C27B C -0.0340(10) 0.359(3) -0.0499(15) 0.044(7) Uani 0.54(4) 1 d P B 2
H27C H -0.0358 0.3221 -0.0860 0.053 Uiso 0.54(4) 1 calc PR B 2
H27D H -0.0075 0.4092 -0.0353 0.053 Uiso 0.54(4) 1 calc PR B 2
C28 C -0.0109(4) 0.3020(8) 0.0142(5) 0.047(3) Uani 1 1 d . . .
C29 C 0.0514(5) 0.3255(12) 0.0777(7) 0.077(2) Uani 1 1 d . B .
H29A H 0.0533 0.3845 0.0977 0.115 Uiso 1 1 calc R . .
H29B H 0.0730 0.3277 0.0602 0.115 Uiso 1 1 calc R . .
H29C H 0.0676 0.2794 0.1154 0.115 Uiso 1 1 calc R . .
C30 C -0.0128(5) 0.2118(12) -0.0156(7) 0.077(2) Uani 1 1 d . B .
H30A H 0.0046 0.1663 0.0228 0.115 Uiso 1 1 calc R . .
H30B H 0.0079 0.2148 -0.0342 0.115 Uiso 1 1 calc R . .
H30C H -0.0523 0.1952 -0.0550 0.115 Uiso 1 1 calc R . .
C31 C -0.1211(5) 0.4949(12) -0.0348(7) 0.077(2) Uani 1 1 d . B .
H31A H -0.1404 0.5000 -0.0143 0.115 Uiso 1 1 calc R . .
H31B H -0.1381 0.5373 -0.0752 0.115 Uiso 1 1 calc R . .
H31C H -0.0809 0.5092 0.0025 0.115 Uiso 1 1 calc R . .
C32 C -0.1908(5) 0.3736(12) -0.1160(7) 0.077(2) Uani 1 1 d . B .
H32A H -0.1973 0.3103 -0.1312 0.115 Uiso 1 1 calc R . .
H32B H -0.2090 0.4127 -0.1586 0.115 Uiso 1 1 calc R . .
H32C H -0.2069 0.3857 -0.0920 0.115 Uiso 1 1 calc R . .
C33 C 0.2789(7) 0.2770(11) 0.2336(9) 0.0843(16) Uani 1 1 d . . .
H33A H 0.2718 0.2192 0.2474 0.101 Uiso 1 1 calc R . .
H33B H 0.2758 0.2658 0.1904 0.101 Uiso 1 1 calc R . .
C34 C 0.2324(7) 0.3481(11) 0.2140(9) 0.0843(16) Uani 1 1 d . . .
H34A H 0.2351 0.3589 0.2565 0.126 Uiso 1 1 calc R . .
H34B H 0.1947 0.3245 0.1743 0.126 Uiso 1 1 calc R . .
H34C H 0.2386 0.4048 0.1989 0.126 Uiso 1 1 calc R . .
C35 C -0.0378(7) 0.5367(11) 0.1471(9) 0.0843(16) Uani 1 1 d . . .
H35A H -0.0473 0.5688 0.1043 0.101 Uiso 1 1 calc R . .
H35B H -0.0129 0.5762 0.1900 0.101 Uiso 1 1 calc R . .
C36 C -0.0914(7) 0.5155(11) 0.1358(9) 0.0843(16) Uani 1 1 d . . .
H36A H -0.0815 0.4968 0.1819 0.126 Uiso 1 1 calc R . .
H36B H -0.1118 0.4666 0.1004 0.126 Uiso 1 1 calc R . .
H36C H -0.1154 0.5693 0.1178 0.126 Uiso 1 1 calc R . .

loop_
_atom_site_aniso_label
_atom_site_aniso_U_11
_atom_site_aniso_U_22
_atom_site_aniso_U_33
_atom_site_aniso_U_23
_atom_site_aniso_U_13
_atom_site_aniso_U_12
Tb1 0.0072(3) 0.0133(3) 0.0136(3) 0.000 0.0063(2) 0.000
O1 0.024(4) 0.014(4) 0.030(4) 0.000 0.011(4) 0.000
O2 0.180(13) 0.063(7) 0.148(9) 0.000 0.062(10) 0.000
O3 0.180(13) 0.063(7) 0.148(9) 0.000 0.062(10) 0.000
O4A 0.066(11) 0.038(8) 0.042(8) 0.016(6) 0.042(9) 0.025(8)
O4B 0.084(19) 0.049(13) 0.055(15) -0.009(10) 0.038(17) -0.019(15)
O5A 0.047(9) 0.100(14) 0.096(15) 0.036(11) 0.054(11) 0.023(9)
O5B 0.043(11) 0.080(14) 0.061(13) -0.018(11) 0.047(11) -0.010(10)
O6A 0.070(11) 0.135(17) 0.039(8) 0.030(9) 0.035(8) 0.035(11)
O6B 0.024(8) 0.046(10) 0.060(11) -0.012(8) 0.019(8) -0.018(7)
O7 0.086(4) 0.073(3) 0.078(3) 0.007(3) 0.045(3) 0.000(3)
O8 0.086(4) 0.073(3) 0.078(3) 0.007(3) 0.045(3) 0.000(3)
N1 0.020(3) 0.019(3) 0.020(3) 0.001(3) 0.013(3) -0.002(3)
N2 0.016(3) 0.018(3) 0.018(3) 0.001(2) 0.011(3) 0.001(2)
N3 0.015(3) 0.033(4) 0.035(4) 0.013(3) 0.007(3) -0.004(3)
N4 0.006(3) 0.014(3) 0.018(3) 0.000(2) 0.004(2) 0.001(2)
N5 0.021(3) 0.014(3) 0.028(3) -0.004(3) 0.020(3) -0.005(2)
N6 0.015(3) 0.013(3) 0.016(3) 0.004(2) 0.010(3) 0.003(2)
N7 0.017(3) 0.017(3) 0.022(3) 0.003(3) 0.013(3) 0.004(3)
N8 0.037(4) 0.024(4) 0.039(4) 0.012(3) 0.031(4) 0.014(3)
N9 0.180(13) 0.063(7) 0.148(9) 0.000 0.062(10) 0.000
N10 0.027(4) 0.060(6) 0.022(4) 0.013(4) 0.013(4) 0.014(4)
C1 0.044(6) 0.047(6) 0.058(7) 0.030(5) 0.035(5) 0.028(5)
C2 0.058(7) 0.062(7) 0.054(7) 0.029(6) 0.039(6) 0.039(6)
C3 0.064(7) 0.047(6) 0.045(6) 0.033(5) 0.046(6) 0.037(5)
C4 0.036(4) 0.020(4) 0.027(4) 0.006(3) 0.024(4) 0.010(3)
C5 0.019(4) 0.016(4) 0.024(4) -0.002(3) 0.014(3) 0.003(3)
C6 0.023(4) 0.029(5) 0.037(5) 0.013(4) 0.019(4) 0.017(4)
C7 0.022(5) 0.051(7) 0.087(9) 0.003(6) 0.025(6) 0.008(5)
C8 0.073(8) 0.083(9) 0.074(8) 0.028(7) 0.065(8) 0.046(7)
C9 0.102(11) 0.122(13) 0.066(8) 0.070(9) 0.070(9) 0.083(10)
C10 0.132(13) 0.029(6) 0.115(11) 0.036(7) 0.108(11) 0.035(7)
C11 0.028(4) 0.018(4) 0.026(4) 0.004(3) 0.022(4) 0.006(3)
C12 0.030(4) 0.020(4) 0.033(4) 0.003(3) 0.026(4) 0.005(3)
C13 0.062(6) 0.038(5) 0.071(7) 0.032(5) 0.061(6) 0.025(5)
C14 0.063(7) 0.035(5) 0.083(8) 0.016(5) 0.068(7) 0.014(5)
C15 0.029(4) 0.033(5) 0.049(5) 0.002(4) 0.034(4) 0.001(4)
C16 0.018(4) 0.021(4) 0.027(4) -0.004(3) 0.018(3) -0.004(3)
C17 0.017(4) 0.016(4) 0.037(4) -0.004(3) 0.020(4) 0.000(3)
C18 0.024(4) 0.034(5) 0.054(6) 0.002(4) 0.030(4) 0.002(4)
C19 0.021(4) 0.041(6) 0.068(7) 0.012(5) 0.029(5) 0.008(4)
C20 0.015(4) 0.032(5) 0.044(5) 0.012(4) 0.012(4) 0.010(3)
C21 0.006(3) 0.017(4) 0.030(4) 0.002(3) 0.006(3) 0.000(3)
C22 0.012(3) 0.016(4) 0.017(4) 0.000(3) 0.002(3) -0.003(3)
C23 0.023(4) 0.033(5) 0.023(4) 0.004(4) 0.009(4) -0.013(4)
C24 0.023(4) 0.047(6) 0.030(5) 0.015(4) 0.007(4) -0.013(4)
C25 0.028(5) 0.117(12) 0.051(7) 0.059(8) 0.006(5) -0.012(6)
C26A 0.032(11) 0.046(19) 0.028(11) 0.013(11) 0.019(9) 0.004(11)
C26B 0.026(9) 0.054(18) 0.032(10) 0.019(11) 0.016(8) 0.003(9)
C27A 0.022(10) 0.055(19) 0.032(13) -0.002(12) 0.021(10) -0.011(12)
C27B 0.030(10) 0.07(2) 0.031(12) 0.008(12) 0.018(9) -0.008(13)
C28 0.039(5) 0.068(8) 0.028(5) 0.009(5) 0.018(4) -0.021(5)
C29 0.036(3) 0.120(7) 0.062(4) 0.029(4) 0.025(3) -0.015(4)
C30 0.036(3) 0.120(7) 0.062(4) 0.029(4) 0.025(3) -0.015(4)
C31 0.036(3) 0.120(7) 0.062(4) 0.029(4) 0.025(3) -0.015(4)
C32 0.036(3) 0.120(7) 0.062(4) 0.029(4) 0.025(3) -0.015(4)
C33 0.086(4) 0.073(3) 0.078(3) 0.007(3) 0.045(3) 0.000(3)
C34 0.086(4) 0.073(3) 0.078(3) 0.007(3) 0.045(3) 0.000(3)
C35 0.086(4) 0.073(3) 0.078(3) 0.007(3) 0.045(3) 0.000(3)
C36 0.086(4) 0.073(3) 0.078(3) 0.007(3) 0.045(3) 0.000(3)

loop_
_atom_type_symbol
_atom_type_description
_atom_type_scat_dispersion_real
_atom_type_scat_dispersion_imag
_atom_type_scat_source
C C 0.0181 0.0091 'International Tables Vol C Tables 4.2.6.8 and 6.1.1.4'
H H 0.0000 0.0000 'International Tables Vol C Tables 4.2.6.8 and 6.1.1.4'
N N 0.0311 0.0180 'International Tables Vol C Tables 4.2.6.8 and 6.1.1.4'
O O 0.0492 0.0322 'International Tables Vol C Tables 4.2.6.8 and 6.1.1.4'
Tb Tb -9.1472 9.1891 'International Tables Vol C Tables 4.2.6.8 and 6.1.1.4'

loop_
_geom_angle_atom_site_label_1
_geom_angle_atom_site_label_2
_geom_angle_atom_site_label_3
_geom_angle
_geom_angle_site_symmetry_1
_geom_angle_site_symmetry_3
O1 Tb1 N2 67.72(14) . 2
O1 Tb1 N2 67.72(14) . .
O1 Tb1 N4 76.93(14) . .
O1 Tb1 N4 76.93(14) . 2
O1 Tb1 N5 116.07(14) . .
O1 Tb1 N5 116.06(14) . 2
O1 Tb1 N6 139.67(13) . 2
O1 Tb1 N6 139.67(14) . .
N2 Tb1 N2 135.4(3) . 2
N4 Tb1 N2 104.6(2) 2 .
N4 Tb1 N2 104.6(2) . 2
N4 Tb1 N2 64.94(19) 2 2
N4 Tb1 N2 64.94(19) . .
N4 Tb1 N4 153.9(3) 2 .
N4 Tb1 N5 64.6(2) . .
N4 Tb1 N5 128.8(2) 2 .
N4 Tb1 N5 64.6(2) 2 2
N4 Tb1 N5 128.9(2) . 2
N4 Tb1 N6 127.44(19) 2 2
N4 Tb1 N6 74.75(19) . 2
N4 Tb1 N6 127.43(19) . .
N4 Tb1 N6 74.75(19) 2 .
N5 Tb1 N2 74.9(2) 2 .
N5 Tb1 N2 126.4(2) . .
N5 Tb1 N2 74.9(2) . 2
N5 Tb1 N2 126.4(2) 2 2
N5 Tb1 N5 127.9(3) . 2
N5 Tb1 N6 64.7(2) 2 2
N5 Tb1 N6 64.7(2) . .
N5 Tb1 N6 76.00(19) 2 .
N5 Tb1 N6 76.00(19) . 2
N6 Tb1 N2 147.72(19) 2 2
N6 Tb1 N2 74.49(19) . 2
N6 Tb1 N2 74.49(19) 2 .
N6 Tb1 N2 147.72(19) . .
N6 Tb1 N6 80.7(3) 2 .
N2 N1 C23 119.0(7) . .
N1 N2 Tb1 120.8(4) . .
N1 N2 C22 119.5(6) . .
C22 N2 Tb1 118.8(5) . .
C24 N3 C22 117.2(7) . .
C17 N4 Tb1 120.9(5) . .
C21 N4 Tb1 120.1(5) . .
C21 N4 C17 118.6(6) . .
C12 N5 Tb1 120.2(5) . .
C12 N5 C16 119.3(6) . .
C16 N5 Tb1 120.3(5) . .
N7 N6 Tb1 120.2(4) . .
C11 N6 Tb1 120.7(5) . .
C11 N6 N7 118.9(6) . .
C5 N7 N6 118.5(6) . .
C4 N8 C11 115.1(7) . .
O2 N9 O3 119.6(14) . .
O2 N9 O3 119.6(14) . 2
O3 N9 O3 121(3) 2 .
O4A N10 O5B 165.4(16) . .
O4A N10 O6A 119.7(12) . .
O4A N10 O6B 84.4(14) . .
O4B N10 O4A 41.0(15) . .
O4B N10 O5A 75(2) . .
O4B N10 O5B 128(2) . .
O4B N10 O6A 144(2) . .
O4B N10 O6B 118.6(18) . .
O5A N10 O4A 115.4(14) . .
O5A N10 O5B 56.2(11) . .
O5A N10 O6A 115.1(13) . .
O5A N10 O6B 139.8(15) . .
O5B N10 O6A 62.0(13) . .
O5B N10 O6B 109.7(14) . .
O6A N10 O6B 77.6(13) . .
H1A C1 H1B 107.7 . .
C2 C1 H1A 108.9 . .
C2 C1 H1B 108.9 . .
C2 C1 C6 113.4(9) . .
C6 C1 H1A 108.9 . .
C6 C1 H1B 108.9 . .
C1 C2 H2A 109.0 . .
C1 C2 H2B 109.0 . .
C1 C2 C3 112.9(9) . .
H2A C2 H2B 107.8 . .
C3 C2 H2A 109.0 . .
C3 C2 H2B 109.0 . .
C4 C3 C2 108.3(8) . .
C4 C3 C9 111.2(8) . .
C4 C3 C10 108.6(9) . .
C9 C3 C2 107.6(10) . .
C10 C3 C2 113.5(9) . .
C10 C3 C9 107.8(11) . .
N8 C4 C3 116.1(7) . .
N8 C4 C5 120.2(7) . .
C5 C4 C3 123.7(8) . .
N7 C5 C4 121.4(7) . .
N7 C5 C6 114.8(7) . .
C4 C5 C6 123.7(7) . .
C1 C6 C7 112.4(9) . .
C5 C6 C1 109.6(7) . .
C5 C6 C7 107.9(7) . .
C5 C6 C8 109.3(8) . .
C8 C6 C1 107.4(8) . .
C8 C6 C7 110.1(10) . .
C6 C7 H7A 109.5 . .
C6 C7 H7B 109.5 . .
C6 C7 H7C 109.5 . .
H7A C7 H7B 109.5 . .
H7A C7 H7C 109.5 . .
H7B C7 H7C 109.5 . .
C6 C8 H8A 109.5 . .
C6 C8 H8B 109.5 . .
C6 C8 H8C 109.5 . .
H8A C8 H8B 109.5 . .
H8A C8 H8C 109.5 . .
H8B C8 H8C 109.5 . .
C3 C9 H9A 109.5 . .
C3 C9 H9B 109.5 . .
C3 C9 H9C 109.5 . .
H9A C9 H9B 109.5 . .
H9A C9 H9C 109.5 . .
H9B C9 H9C 109.5 . .
C3 C10 H10A 109.5 . .
C3 C10 H10B 109.5 . .
C3 C10 H10C 109.5 . .
H10A C10 H10B 109.5 . .
H10A C10 H10C 109.5 . .
H10B C10 H10C 109.5 . .
N6 C11 N8 125.7(7) . .
N6 C11 C12 116.9(7) . .
N8 C11 C12 117.4(7) . .
N5 C12 C11 117.0(7) . .
N5 C12 C13 122.1(8) . .
C13 C12 C11 120.9(8) . .
C12 C13 H13 120.8 . .
C14 C13 C12 118.5(9) . .
C14 C13 H13 120.8 . .
C13 C14 H14 120.1 . .
C13 C14 C15 119.7(8) . .
C15 C14 H14 120.1 . .
C14 C15 H15 120.6 . .
C14 C15 C16 118.8(8) . .
C16 C15 H15 120.6 . .
N5 C16 C15 121.6(7) . .
N5 C16 C17 116.3(6) . .
C15 C16 C17 121.9(7) . .
N4 C17 C16 115.2(6) . .
N4 C17 C18 121.8(8) . .
C18 C17 C16 122.9(7) . .
C17 C18 H18 120.5 . .
C19 C18 C17 119.1(8) . .
C19 C18 H18 120.5 . .
C18 C19 H19 120.1 . .
C18 C19 C20 119.9(8) . .
C20 C19 H19 120.1 . .
C19 C20 H20 121.1 . .
C19 C20 C21 117.8(9) . .
C21 C20 H20 121.1 . .
N4 C21 C20 122.6(8) . .
N4 C21 C22 117.2(6) . .
C20 C21 C22 120.2(8) . .
N2 C22 C21 117.0(7) . .
N3 C22 N2 124.0(8) . .
N3 C22 C21 119.0(7) . .
N1 C23 C24 120.2(8) . .
N1 C23 C28 115.1(8) . .
C24 C23 C28 124.6(8) . .
N3 C24 C23 120.0(8) . .
N3 C24 C25 117.7(9) . .
C23 C24 C25 122.3(10) . .
C24 C25 C26A 102.0(13) . .
C24 C25 C31 103.6(11) . .
C26B C25 C24 118.1(14) . .
C26B C25 C26A 29.7(13) . .
C26B C25 C31 98.8(18) . .
C26B C25 C32 118.0(14) . .
C31 C25 C26A 128.2(13) . .
C32 C25 C24 110.0(9) . .
C32 C25 C26A 106.5(14) . .
C32 C25 C31 105.7(13) . .
C25 C26A H26A 114.6 . .
C25 C26A H26B 114.6 . .
H26A C26A H26B 111.7 . .
C27A C26A C25 84(2) . .
C27A C26A H26A 114.6 . .
C27A C26A H26B 114.6 . .
C25 C26B H26C 106.6 . .
C25 C26B H26D 106.6 . .
C25 C26B C27B 123.0(15) . .
H26C C26B H26D 106.5 . .
C27B C26B H26C 106.6 . .
C27B C26B H26D 106.6 . .
C26A C27A H27A 113.7 . .
C26A C27A H27B 113.7 . .
H27A C27A H27B 111.0 . .
C28 C27A C26A 89(2) . .
C28 C27A H27A 113.7 . .
C28 C27A H27B 113.7 . .
C26B C27B H27C 108.7 . .
C26B C27B H27D 108.7 . .
H27C C27B H27D 107.6 . .
C28 C27B C26B 114.4(18) . .
C28 C27B H27C 108.7 . .
C28 C27B H27D 108.7 . .
C23 C28 C27A 101.0(13) . .
C23 C28 C29 110.4(9) . .
C27B C28 C23 117.3(15) . .
C27B C28 C27A 26.2(11) . .
C27B C28 C29 111.7(13) . .
C27B C28 C30 99.4(19) . .
C29 C28 C27A 102.1(12) . .
C30 C28 C23 108.6(9) . .
C30 C28 C27A 125.4(15) . .
C30 C28 C29 108.6(12) . .
C28 C29 H29A 109.5 . .
C28 C29 H29B 109.5 . .
C28 C29 H29C 109.5 . .
H29A C29 H29B 109.5 . .
H29A C29 H29C 109.5 . .
H29B C29 H29C 109.5 . .
C28 C30 H30A 109.5 . .
C28 C30 H30B 109.5 . .
C28 C30 H30C 109.5 . .
H30A C30 H30B 109.5 . .
H30A C30 H30C 109.5 . .
H30B C30 H30C 109.5 . .
C25 C31 H31A 109.5 . .
C25 C31 H31B 109.5 . .
C25 C31 H31C 109.5 . .
H31A C31 H31B 109.5 . .
H31A C31 H31C 109.5 . .
H31B C31 H31C 109.5 . .
C25 C32 H32A 109.5 . .
C25 C32 H32B 109.5 . .
C25 C32 H32C 109.5 . .
H32A C32 H32B 109.5 . .
H32A C32 H32C 109.5 . .
H32B C32 H32C 109.5 . .
O7 C33 H33A 109.2 . .
O7 C33 H33B 109.2 . .
O7 C33 C34 111.9(13) . .
H33A C33 H33B 107.9 . .
C34 C33 H33A 109.2 . .
C34 C33 H33B 109.2 . .
C33 C34 H34A 109.5 . .
C33 C34 H34B 109.5 . .
C33 C34 H34C 109.5 . .
H34A C34 H34B 109.5 . .
H34A C34 H34C 109.5 . .
H34B C34 H34C 109.5 . .
O8 C35 H35A 109.9 . .
O8 C35 H35B 109.9 . .
O8 C35 C36 108.7(14) . .
H35A C35 H35B 108.3 . .
C36 C35 H35A 109.9 . .
C36 C35 H35B 109.9 . .
C35 C36 H36A 109.5 . .
C35 C36 H36B 109.5 . .
C35 C36 H36C 109.5 . .
H36A C36 H36B 109.5 . .
H36A C36 H36C 109.5 . .
H36B C36 H36C 109.5 . .

loop_
_geom_bond_atom_site_label_1
_geom_bond_atom_site_label_2
_geom_bond_distance
_geom_bond_site_symmetry_2
Tb1 O1 2.407(8) .
Tb1 N2 2.516(6) .
Tb1 N2 2.516(6) 2
Tb1 N4 2.485(5) .
Tb1 N4 2.485(5) 2
Tb1 N5 2.504(6) 2
Tb1 N5 2.504(6) .
Tb1 N6 2.512(6) 2
Tb1 N6 2.512(6) .
O2 N9 1.20(3) .
O3 N9 1.31(2) .
O4A N10 1.223(17) .
O4B N10 1.10(3) .
O5A N10 1.221(16) .
O5B N10 1.224(18) .
O6A N10 1.254(17) .
O6B N10 1.289(16) .
O7 C33 1.454(18) .
O8 C35 1.384(19) .
N1 N2 1.326(9) .
N1 C23 1.328(11) .
N2 C22 1.342(10) .
N3 C22 1.329(11) .
N3 C24 1.318(13) .
N4 C17 1.357(10) .
N4 C21 1.334(10) .
N5 C12 1.335(10) .
N5 C16 1.345(10) .
N6 N7 1.348(8) .
N6 C11 1.319(10) .
N7 C5 1.319(10) .
N8 C4 1.337(11) .
N8 C11 1.353(10) .
N9 O3 1.31(2) 2
C1 H1A 0.9900 .
C1 H1B 0.9900 .
C1 C2 1.483(15) .
C1 C6 1.530(12) .
C2 H2A 0.9900 .
C2 H2B 0.9900 .
C2 C3 1.553(16) .
C3 C4 1.507(11) .
C3 C9 1.538(14) .
C3 C10 1.510(18) .
C4 C5 1.400(11) .
C5 C6 1.519(10) .
C6 C7 1.533(15) .
C6 C8 1.527(14) .
C7 H7A 0.9800 .
C7 H7B 0.9800 .
C7 H7C 0.9800 .
C8 H8A 0.9800 .
C8 H8B 0.9800 .
C8 H8C 0.9800 .
C9 H9A 0.9800 .
C9 H9B 0.9800 .
C9 H9C 0.9800 .
C10 H10A 0.9800 .
C10 H10B 0.9800 .
C10 H10C 0.9800 .
C11 C12 1.480(11) .
C12 C13 1.399(12) .
C13 H13 0.9500 .
C13 C14 1.375(14) .
C14 H14 0.9500 .
C14 C15 1.384(14) .
C15 H15 0.9500 .
C15 C16 1.395(11) .
C16 C17 1.494(11) .
C17 C18 1.388(11) .
C18 H18 0.9500 .
C18 C19 1.378(14) .
C19 H19 0.9500 .
C19 C20 1.383(14) .
C20 H20 0.9500 .
C20 C21 1.408(11) .
C21 C22 1.466(11) .
C23 C24 1.411(13) .
C23 C28 1.519(14) .
C24 C25 1.526(13) .
C25 C26A 1.84(4) .
C25 C26B 1.33(2) .
C25 C31 1.63(2) .
C25 C32 1.517(15) .
C26A H26A 0.9900 .
C26A H26B 0.9900 .
C26A C27A 1.77(4) .
C26B H26C 0.9900 .
C26B H26D 0.9900 .
C26B C27B 1.74(4) .
C27A H27A 0.9900 .
C27A H27B 0.9900 .
C27A C28 1.71(3) .
C27B H27C 0.9900 .
C27B H27D 0.9900 .
C27B C28 1.48(3) .
C28 C29 1.544(15) .
C28 C30 1.50(2) .
C29 H29A 0.9800 .
C29 H29B 0.9800 .
C29 H29C 0.9800 .
C30 H30A 0.9800 .
C30 H30B 0.9800 .
C30 H30C 0.9800 .
C31 H31A 0.9800 .
C31 H31B 0.9800 .
C31 H31C 0.9800 .
C32 H32A 0.9800 .
C32 H32B 0.9800 .
C32 H32C 0.9800 .
C33 H33A 0.9900 .
C33 H33B 0.9900 .
C33 C34 1.58(2) .
C34 H34A 0.9800 .
C34 H34B 0.9800 .
C34 H34C 0.9800 .
C35 H35A 0.9900 .
C35 H35B 0.9900 .
C35 C36 1.51(2) .
C36 H36A 0.9800 .
C36 H36B 0.9800 .
C36 H36C 0.9800 .

loop_
_geom_torsion_atom_site_label_1
_geom_torsion_atom_site_label_2
_geom_torsion_atom_site_label_3
_geom_torsion_atom_site_label_4
_geom_torsion
_geom_torsion_site_symmetry_1
Tb1 N2 C22 N3 169.2(6) .
Tb1 N2 C22 C21 -11.2(9) .
Tb1 N4 C17 C16 -14.9(9) .
Tb1 N4 C17 C18 169.0(6) .
Tb1 N4 C21 C20 -171.0(6) .
Tb1 N4 C21 C22 10.9(9) .
Tb1 N5 C12 C11 -7.5(9) .
Tb1 N5 C12 C13 173.8(8) .
Tb1 N5 C16 C15 -174.1(6) .
Tb1 N5 C16 C17 10.5(9) .
Tb1 N6 N7 C5 173.7(5) .
Tb1 N6 C11 N8 -175.2(6) .
Tb1 N6 C11 C12 4.7(9) .
O1 Tb1 N2 N1 95.1(5) .
O1 Tb1 N2 C22 -73.8(5) .
O1 Tb1 N4 C17 -113.1(5) .
O1 Tb1 N4 C21 59.6(5) .
O1 Tb1 N5 C12 -128.1(5) .
O1 Tb1 N5 C16 46.6(6) .
O1 Tb1 N6 N7 -79.2(5) .
O1 Tb1 N6 C11 95.2(6) .
N1 N2 C22 N3 0.1(11) .
N1 N2 C22 C21 179.8(6) .
N1 C23 C24 N3 -0.6(14) .
N1 C23 C24 C25 178.1(11) .
N1 C23 C28 C27A -154.5(13) .
N1 C23 C28 C27B -176.4(18) .
N1 C23 C28 C29 -47.0(13) .
N1 C23 C28 C30 72.0(10) .
N2 Tb1 N2 N1 95.1(5) 2
N2 Tb1 N2 C22 -73.8(5) 2
N2 Tb1 N4 C17 -50.7(6) 2
N2 Tb1 N4 C17 175.6(6) .
N2 Tb1 N4 C21 -11.7(5) .
N2 Tb1 N4 C21 122.1(6) 2
N2 Tb1 N5 C12 151.3(5) .
N2 Tb1 N5 C12 -72.7(6) 2
N2 Tb1 N5 C16 -34.0(6) .
N2 Tb1 N5 C16 101.9(6) 2
N2 Tb1 N6 N7 -100.0(5) 2
N2 Tb1 N6 N7 60.9(6) .
N2 Tb1 N6 C11 74.4(6) 2
N2 Tb1 N6 C11 -124.6(6) .
N2 N1 C23 C24 0.3(12) .
N2 N1 C23 C28 -177.5(7) .
N3 C24 C25 C26A -151.4(12) .
N3 C24 C25 C26B -178.1(19) .
N3 C24 C25 C31 74.0(11) .
N3 C24 C25 C32 -38.7(18) .
N4 Tb1 N2 N1 26.1(6) 2
N4 Tb1 N2 N1 -179.4(6) .
N4 Tb1 N2 C22 11.7(5) .
N4 Tb1 N2 C22 -142.8(5) 2
N4 Tb1 N4 C17 -113.1(5) 2
N4 Tb1 N4 C21 59.6(5) 2
N4 Tb1 N5 C12 -34.0(7) 2
N4 Tb1 N5 C12 172.6(6) .
N4 Tb1 N5 C16 -12.7(5) .
N4 Tb1 N5 C16 140.6(5) 2
N4 Tb1 N6 N7 163.3(5) .
N4 Tb1 N6 N7 -32.4(5) 2
N4 Tb1 N6 C11 -22.3(7) .
N4 Tb1 N6 C11 142.1(6) 2
N4 C17 C18 C19 1.5(14) .
N4 C21 C22 N2 0.3(10) .
N4 C21 C22 N3 -180.0(7) .
N5 Tb1 N2 N1 -158.2(5) .
N5 Tb1 N2 N1 -31.9(5) 2
N5 Tb1 N2 C22 32.9(6) .
N5 Tb1 N2 C22 159.1(6) 2
N5 Tb1 N4 C17 133.8(5) 2
N5 Tb1 N4 C17 14.4(5) .
N5 Tb1 N4 C21 -53.5(6) 2
N5 Tb1 N4 C21 -172.8(6) .
N5 Tb1 N5 C12 51.9(5) 2
N5 Tb1 N5 C16 -133.4(6) 2
N5 Tb1 N6 N7 34.7(5) 2
N5 Tb1 N6 N7 179.6(6) .
N5 Tb1 N6 C11 -150.8(6) 2
N5 Tb1 N6 C11 -5.9(5) .
N5 C12 C13 C14 0.4(16) .
N5 C16 C17 N4 2.7(10) .
N5 C16 C17 C18 178.8(8) .
N6 Tb1 N2 N1 -99.3(5) 2
N6 Tb1 N2 N1 -58.3(7) .
N6 Tb1 N2 C22 132.8(5) .
N6 Tb1 N2 C22 91.8(5) 2
N6 Tb1 N4 C17 30.8(6) .
N6 Tb1 N4 C17 95.9(6) 2
N6 Tb1 N4 C21 -156.5(5) .
N6 Tb1 N4 C21 -91.4(6) 2
N6 Tb1 N5 C12 6.9(5) .
N6 Tb1 N5 C12 93.1(6) 2
N6 Tb1 N5 C16 -178.4(6) .
N6 Tb1 N5 C16 -92.3(6) 2
N6 Tb1 N6 N7 100.8(5) 2
N6 Tb1 N6 C11 -84.8(6) 2
N6 N7 C5 C4 0.4(11) .
N6 N7 C5 C6 -176.3(7) .
N6 C11 C12 N5 1.9(11) .
N6 C11 C12 C13 -179.5(9) .
N7 N6 C11 N8 -0.7(12) .
N7 N6 C11 C12 179.2(6) .
N7 C5 C6 C1 -168.3(8) .
N7 C5 C6 C7 68.9(10) .
N7 C5 C6 C8 -50.8(11) .
N8 C4 C5 N7 1.6(12) .
N8 C4 C5 C6 177.9(8) .
N8 C11 C12 N5 -178.2(7) .
N8 C11 C12 C13 0.4(13) .
C1 C2 C3 C4 -48.2(13) .
C1 C2 C3 C9 -168.5(11) .
C1 C2 C3 C10 72.4(12) .
C2 C1 C6 C5 -43.4(13) .
C2 C1 C6 C7 76.7(12) .
C2 C1 C6 C8 -162.1(11) .
C2 C3 C4 N8 -162.7(9) .
C2 C3 C4 C5 20.1(13) .
C3 C4 C5 N7 178.7(8) .
C3 C4 C5 C6 -4.9(13) .
C4 N8 C11 N6 2.5(12) .
C4 N8 C11 C12 -177.4(7) .
C4 C5 C6 C1 15.1(12) .
C4 C5 C6 C7 -107.7(10) .
C4 C5 C6 C8 132.6(10) .
C6 C1 C2 C3 63.4(14) .
C9 C3 C4 N8 -44.7(14) .
C9 C3 C4 C5 138.1(11) .
C10 C3 C4 N8 73.7(10) .
C10 C3 C4 C5 -103.5(11) .
C11 N6 N7 C5 -0.8(10) .
C11 N8 C4 C3 179.8(8) .
C11 N8 C4 C5 -2.8(12) .
C11 C12 C13 C14 -178.2(10) .
C12 N5 C16 C15 0.6(11) .
C12 N5 C16 C17 -174.8(7) .
C12 C13 C14 C15 0.3(17) .
C13 C14 C15 C16 -0.5(16) .
C14 C15 C16 N5 0.1(13) .
C14 C15 C16 C17 175.2(9) .
C15 C16 C17 N4 -172.7(7) .
C15 C16 C17 C18 3.4(13) .
C16 N5 C12 C11 177.8(7) .
C16 N5 C12 C13 -0.9(13) .
C16 C17 C18 C19 -174.3(9) .
C17 N4 C21 C20 1.9(11) .
C17 N4 C21 C22 -176.2(7) .
C17 C18 C19 C20 2.9(15) .
C18 C19 C20 C21 -4.7(15) .
C19 C20 C21 N4 2.4(14) .
C19 C20 C21 C22 -179.6(8) .
C20 C21 C22 N2 -177.8(7) .
C20 C21 C22 N3 1.9(12) .
C21 N4 C17 C16 172.2(7) .
C21 N4 C17 C18 -3.9(11) .
C22 N3 C24 C23 0.6(14) .
C22 N3 C24 C25 -178.2(10) .
C23 N1 N2 Tb1 -168.9(6) .
C23 N1 N2 C22 -0.1(10) .
C23 C24 C25 C26A 29.8(16) .
C23 C24 C25 C26B 3(3) .
C23 C24 C25 C31 -104.8(12) .
C23 C24 C25 C32 142.6(13) .
C24 N3 C22 N2 -0.4(13) .
C24 N3 C22 C21 179.9(8) .
C24 C23 C28 C27A 27.8(16) .
C24 C23 C28 C27B 6(2) .
C24 C23 C28 C29 135.4(11) .
C24 C23 C28 C30 -105.7(12) .
C24 C25 C26A C27A -73.3(17) .
C24 C25 C26B C27B -3(4) .
C25 C26A C27A C28 97.8(16) .
C25 C26B C27B C28 5(5) .
C26A C25 C26B C27B -66(3) .
C26A C27A C28 C23 -76.4(18) .
C26A C27A C28 C27B 55(3) .
C26A C27A C28 C29 169.7(16) .
C26A C27A C28 C30 46(2) .
C26B C25 C26A C27A 53(2) .
C26B C27B C28 C23 -6(4) .
C26B C27B C28 C27A -62(4) .
C26B C27B C28 C29 -134(3) .
C26B C27B C28 C30 111(3) .
C28 C23 C24 N3 176.9(9) .
C28 C23 C24 C25 -4.3(17) .
C31 C25 C26A C27A 45.1(19) .
C31 C25 C26B C27B 107(3) .
C32 C25 C26A C27A 171.4(15) .
C32 C25 C26B C27B -140(3) .

loop_
_platon_squeeze_void_nr
_platon_squeeze_void_average_x
_platon_squeeze_void_average_y
_platon_squeeze_void_average_z
_platon_squeeze_void_volume
_platon_squeeze_void_count_electrons
_platon_squeeze_void_content
1 0.342 0.065 0.220 165 32 ' '
2 0.342 -0.065 0.720 165 32 ' '
3 0.658 0.065 0.280 165 32 ' '
4 0.658 -0.065 0.780 165 32 ' '
5 0.158 0.435 0.780 165 32 ' '
6 0.842 0.435 0.720 165 32 ' '
7 0.158 0.565 0.280 165 32 ' '
8 0.842 0.565 0.220 165 32 ' '
